data_7157970
loop_
_publ_author_name
'Liu, Qi'
'Wang, Lei'
'Liu, Jie'
'Ruan, Shuchen'
'Li, Pinhua'

_publ_section_title
;
 Facile synthesis of carbamoylated
 benzimidazo[2,1-<i>a</i>]isoquinolin-6(5<i>H</i>)-ones <i>via</i> radical
 cascade cyclization under metal-free conditions.
;
_journal_issue 15
_journal_name_full 'Organic &amp; biomolecular chemistry'
_journal_page_first 3489
_journal_page_last 3496
_journal_paper_doi 10.1039/d1ob00101a
_journal_volume 19
_journal_year 2021
_chemical_formula_sum 'C23 H17 Br N2 O3 S'
_chemical_formula_weight 481.35
_space_group_crystal_system monoclinic
_space_group_IT_number 14
_space_group_name_Hall '-P 2yn'
_space_group_name_H-M_alt 'P 1 21/n 1'
_atom_sites_solution_hydrogens geom
_audit_creation_method SHELXL-2014/7
_audit_update_record
;
2020-12-31 deposited with the CCDC.	2021-03-17 downloaded from the CCDC.
;
_cell_angle_alpha 90
_cell_angle_beta 94.098(2)
_cell_angle_gamma 90
_cell_formula_units_Z 4
_cell_length_a 13.3305(12)
_cell_length_b 7.3656(7)
_cell_length_c 20.434(2)
_cell_measurement_reflns_used 2809
_cell_measurement_temperature 296(2)
_cell_measurement_theta_max 25.43
_cell_measurement_theta_min 2.94
_cell_volume 2001.2(3)
_computing_cell_refinement 'Bruker SMART'
_computing_data_collection 'Bruker SMART'
_computing_data_reduction 'Bruker SAINT'
_computing_molecular_graphics 'Bruker SHELXTL'
_computing_publication_material 'Bruker SHELXTL'
_computing_structure_refinement 'SHELXL-2014/7 (Sheldrick, 2014)'
_computing_structure_solution 'Bruker SHELXTL'
_diffrn_ambient_temperature 296(2)
_diffrn_measured_fraction_theta_full 0.998
_diffrn_measured_fraction_theta_max 0.998
_diffrn_measurement_device_type 'CCD area detector'
_diffrn_measurement_method 'phi and omega scans'
_diffrn_radiation_type MoK\a
_diffrn_radiation_wavelength 0.71073
_diffrn_reflns_av_R_equivalents 0.0379
_diffrn_reflns_av_unetI/netI 0.0432
_diffrn_reflns_Laue_measured_fraction_full 0.998
_diffrn_reflns_Laue_measured_fraction_max 0.998
_diffrn_reflns_limit_h_max 13
_diffrn_reflns_limit_h_min -15
_diffrn_reflns_limit_k_max 8
_diffrn_reflns_limit_k_min -8
_diffrn_reflns_limit_l_max 23
_diffrn_reflns_limit_l_min -24
_diffrn_reflns_number 9761
_diffrn_reflns_point_group_measured_fraction_full 0.998
_diffrn_reflns_point_group_measured_fraction_max 0.998
_diffrn_reflns_theta_full 24.997
_diffrn_reflns_theta_max 24.997
_diffrn_reflns_theta_min 2.941
_exptl_absorpt_coefficient_mu 2.187
_exptl_absorpt_correction_type none
_exptl_crystal_colour COLORLESS
_exptl_crystal_density_diffrn 1.598
_exptl_crystal_description BLOCK
_exptl_crystal_F_000 976
_exptl_crystal_size_max 0.260
_exptl_crystal_size_mid 0.200
_exptl_crystal_size_min 0.160
_refine_diff_density_max 0.434
_refine_diff_density_min -0.692
_refine_diff_density_rms 0.063
_refine_ls_extinction_method none
_refine_ls_goodness_of_fit_ref 0.987
_refine_ls_hydrogen_treatment constr
_refine_ls_matrix_type full
_refine_ls_number_parameters 272
_refine_ls_number_reflns 3511
_refine_ls_number_restraints 0
_refine_ls_restrained_S_all 0.987
_refine_ls_R_factor_all 0.0645
_refine_ls_R_factor_gt 0.0402
_refine_ls_shift/su_max 0.001
_refine_ls_shift/su_mean 0.000
_refine_ls_structure_factor_coef Fsqd
_refine_ls_weighting_details 'w=1/[\s^2^(Fo^2^)+(0.0488P)^2^+1.1236P] where P=(Fo^2^+2Fc^2^)/3'
_refine_ls_weighting_scheme calc
_refine_ls_wR_factor_gt 0.0931
_refine_ls_wR_factor_ref 0.1005
_reflns_Friedel_coverage 0.000
_reflns_number_gt 2574
_reflns_number_total 3511
_reflns_threshold_expression 'I > 2\s(I)'
_cod_data_source_file d1ob00101a2.cif
_cod_data_source_block 1_CCDC1
_cod_depositor_comments 'Adding full bibliography for 7157969--7157970.cif.'
_cod_original_sg_symbol_H-M 'P 21/n'
_cod_database_code 7157970
_shelx_shelxl_version_number 2014/7
_shelx_space_group_comment
; 
The symmetry employed for this shelxl refinement is uniquely defined 
by the following loop, which should always be used as a source of 
symmetry information in preference to the above space-group names. 
They are only intended as comments. 
;
_shelx_estimated_absorpt_t_min 0.600
_shelx_estimated_absorpt_t_max 0.721

loop_
_space_group_symop_operation_xyz
'x, y, z'
'-x+1/2, y+1/2, -z+1/2'
'-x, -y, -z'
'x-1/2, -y-1/2, z-1/2'

loop_
_atom_site_label
_atom_site_type_symbol
_atom_site_fract_x
_atom_site_fract_y
_atom_site_fract_z
_atom_site_U_iso_or_equiv
_atom_site_adp_type
_atom_site_occupancy
_atom_site_site_symmetry_order
_atom_site_calc_flag
_atom_site_refinement_flags_posn
_atom_site_refinement_flags_adp
_atom_site_refinement_flags_occupancy
_atom_site_disorder_assembly
_atom_site_disorder_group
Br1 Br 0.08683(4) 0.09866(6) 0.63629(2) 0.0788(2) Uani 1 1 d . . . . .
C1 C 0.1046(3) 0.1483(4) 0.54701(15) 0.0446(8) Uani 1 1 d . . . . .
C2 C 0.0355(3) 0.2543(4) 0.51203(16) 0.0505(8) Uani 1 1 d . . . . .
H2 H -0.0199 0.2996 0.5319 0.061 Uiso 1 1 calc R U . . .
C3 C 0.0486(2) 0.2934(4) 0.44713(15) 0.0457(8) Uani 1 1 d . . . . .
H3 H 0.0027 0.3667 0.4231 0.055 Uiso 1 1 calc R U . . .
C4 C 0.1308(2) 0.2220(4) 0.41832(13) 0.0337(7) Uani 1 1 d . . . . .
C5 C 0.1989(2) 0.1124(4) 0.45335(14) 0.0393(7) Uani 1 1 d . . . . .
H5 H 0.2529 0.0629 0.4331 0.047 Uiso 1 1 calc R U . . .
C6 C 0.1867(3) 0.0763(4) 0.51874(15) 0.0461(8) Uani 1 1 d . . . . .
H6 H 0.2330 0.0046 0.5432 0.055 Uiso 1 1 calc R U . . .
C7 C 0.2064(2) 0.4847(4) 0.33120(13) 0.0363(7) Uani 1 1 d . . . . .
H7A H 0.2251 0.5017 0.2866 0.044 Uiso 1 1 calc R U . . .
H7B H 0.1563 0.5763 0.3390 0.044 Uiso 1 1 calc R U . . .
C8 C 0.3007(2) 0.5265(4) 0.37768(12) 0.0317(6) Uani 1 1 d . . . . .
C9 C 0.3418(2) 0.7136(4) 0.35620(14) 0.0401(7) Uani 1 1 d . . . . .
H9A H 0.3930 0.7546 0.3882 0.060 Uiso 1 1 calc R U . . .
H9B H 0.2879 0.8004 0.3527 0.060 Uiso 1 1 calc R U . . .
H9C H 0.3698 0.7013 0.3144 0.060 Uiso 1 1 calc R U . . .
C10 C 0.2644(2) 0.5631(4) 0.44595(13) 0.0324(6) Uani 1 1 d . . . . .
C11 C 0.3953(2) 0.3584(4) 0.49581(13) 0.0321(6) Uani 1 1 d . . . . .
C12 C 0.4301(2) 0.3095(3) 0.43239(13) 0.0318(6) Uani 1 1 d . . . . .
C13 C 0.3832(2) 0.3852(4) 0.37513(13) 0.0321(6) Uani 1 1 d . . . . .
C14 C 0.4178(2) 0.3346(4) 0.31491(15) 0.0433(8) Uani 1 1 d . . . . .
H14 H 0.3887 0.3856 0.2765 0.052 Uiso 1 1 calc R U . . .
C15 C 0.4947(3) 0.2102(4) 0.31156(16) 0.0505(8) Uani 1 1 d . . . . .
H15 H 0.5161 0.1768 0.2709 0.061 Uiso 1 1 calc R U . . .
C16 C 0.5400(3) 0.1349(4) 0.36816(17) 0.0502(8) Uani 1 1 d . . . . .
H16 H 0.5918 0.0512 0.3656 0.060 Uiso 1 1 calc R U . . .
C17 C 0.5082(2) 0.1842(4) 0.42839(15) 0.0415(7) Uani 1 1 d . . . . .
H17 H 0.5388 0.1339 0.4665 0.050 Uiso 1 1 calc R U . . .
C18 C 0.2969(2) 0.4957(4) 0.56559(13) 0.0339(7) Uani 1 1 d . . . . .
C19 C 0.2264(2) 0.5931(4) 0.59775(15) 0.0441(8) Uani 1 1 d . . . . .
H19 H 0.1812 0.6716 0.5755 0.053 Uiso 1 1 calc R U . . .
C20 C 0.2270(3) 0.5667(5) 0.66499(16) 0.0553(9) Uani 1 1 d . . . . .
H20 H 0.1802 0.6279 0.6885 0.066 Uiso 1 1 calc R U . . .
C21 C 0.2952(3) 0.4519(5) 0.69784(15) 0.0619(10) Uani 1 1 d . . . . .
H21 H 0.2934 0.4383 0.7430 0.074 Uiso 1 1 calc R U . . .
C22 C 0.3663(3) 0.3563(5) 0.66553(15) 0.0557(9) Uani 1 1 d . . . . .
H22 H 0.4124 0.2802 0.6881 0.067 Uiso 1 1 calc R U . . .
C23 C 0.3660(2) 0.3786(4) 0.59786(14) 0.0394(7) Uani 1 1 d . . . . .
N1 N 0.31728(17) 0.4846(3) 0.49909(10) 0.0310(5) Uani 1 1 d . . . . .
N2 N 0.42684(19) 0.2945(3) 0.55308(11) 0.0407(6) Uani 1 1 d . . . . .
O1 O 0.04845(16) 0.2921(3) 0.30105(10) 0.0582(6) Uani 1 1 d . . . . .
O2 O 0.21126(18) 0.1304(3) 0.31156(10) 0.0523(6) Uani 1 1 d . . . . .
O3 O 0.19405(16) 0.6627(3) 0.45361(10) 0.0480(6) Uani 1 1 d . . . . .
S1 S 0.14600(6) 0.26811(10) 0.33458(3) 0.0400(2) Uani 1 1 d . . . . .

loop_
_atom_site_aniso_label
_atom_site_aniso_U_11
_atom_site_aniso_U_22
_atom_site_aniso_U_33
_atom_site_aniso_U_23
_atom_site_aniso_U_13
_atom_site_aniso_U_12
Br1 0.1138(4) 0.0856(3) 0.0387(2) 0.00173(19) 0.0163(2) -0.0327(3)
C1 0.060(2) 0.0370(17) 0.0376(16) -0.0048(14) 0.0065(15) -0.0165(16)
C2 0.051(2) 0.050(2) 0.053(2) -0.0067(17) 0.0213(16) -0.0026(17)
C3 0.045(2) 0.0455(19) 0.0471(19) 0.0021(15) 0.0038(15) 0.0027(15)
C4 0.0389(17) 0.0296(15) 0.0331(15) -0.0037(12) 0.0054(13) -0.0056(13)
C5 0.0449(19) 0.0312(16) 0.0422(17) -0.0034(13) 0.0056(14) 0.0009(14)
C6 0.058(2) 0.0344(17) 0.0453(18) 0.0048(14) -0.0011(16) -0.0068(15)
C7 0.0433(18) 0.0364(16) 0.0294(14) 0.0043(12) 0.0029(12) 0.0033(14)
C8 0.0407(17) 0.0285(14) 0.0263(13) 0.0025(11) 0.0050(12) 0.0039(13)
C9 0.0487(19) 0.0325(16) 0.0394(16) 0.0057(13) 0.0053(14) 0.0017(14)
C10 0.0359(17) 0.0264(14) 0.0349(15) -0.0001(12) 0.0034(12) 0.0009(13)
C11 0.0357(17) 0.0267(14) 0.0334(15) 0.0019(11) -0.0010(12) 0.0006(13)
C12 0.0358(17) 0.0211(14) 0.0384(15) 0.0016(12) 0.0026(12) -0.0012(12)
C13 0.0352(16) 0.0265(15) 0.0349(15) 0.0021(12) 0.0049(12) 0.0018(12)
C14 0.053(2) 0.0407(17) 0.0366(16) 0.0000(14) 0.0075(14) 0.0070(16)
C15 0.059(2) 0.046(2) 0.0492(19) -0.0078(16) 0.0212(16) 0.0069(17)
C16 0.052(2) 0.0359(18) 0.064(2) -0.0023(16) 0.0130(17) 0.0137(15)
C17 0.0438(19) 0.0310(16) 0.0494(18) 0.0063(14) 0.0024(14) 0.0057(14)
C18 0.0436(18) 0.0296(15) 0.0284(14) -0.0018(12) 0.0026(12) -0.0085(13)
C19 0.052(2) 0.0412(18) 0.0400(17) -0.0060(14) 0.0089(14) -0.0048(15)
C20 0.074(2) 0.054(2) 0.0399(18) -0.0129(16) 0.0159(17) -0.0105(19)
C21 0.097(3) 0.064(2) 0.0256(16) -0.0061(16) 0.0090(18) -0.020(2)
C22 0.074(3) 0.057(2) 0.0342(17) 0.0066(15) -0.0054(17) -0.0106(19)
C23 0.051(2) 0.0332(16) 0.0329(15) -0.0003(13) -0.0011(14) -0.0095(14)
N1 0.0389(14) 0.0262(12) 0.0279(12) -0.0003(10) 0.0022(10) 0.0003(11)
N2 0.0500(16) 0.0363(14) 0.0348(14) 0.0051(11) -0.0049(11) -0.0001(12)
O1 0.0525(15) 0.0770(17) 0.0430(13) 0.0037(12) -0.0100(11) -0.0147(12)
O2 0.0736(16) 0.0435(13) 0.0415(12) -0.0144(10) 0.0156(11) -0.0006(12)
O3 0.0536(14) 0.0496(13) 0.0415(12) 0.0005(10) 0.0074(10) 0.0198(12)
S1 0.0487(5) 0.0407(4) 0.0304(4) -0.0043(3) 0.0019(3) -0.0053(4)

loop_
_atom_type_symbol
_atom_type_description
_atom_type_scat_dispersion_real
_atom_type_scat_dispersion_imag
_atom_type_scat_source
C C 0.0033 0.0016 'International Tables Vol C Tables 4.2.6.8 and 6.1.1.4'
H H 0.0000 0.0000 'International Tables Vol C Tables 4.2.6.8 and 6.1.1.4'
N N 0.0061 0.0033 'International Tables Vol C Tables 4.2.6.8 and 6.1.1.4'
O O 0.0106 0.0060 'International Tables Vol C Tables 4.2.6.8 and 6.1.1.4'
S S 0.1246 0.1234 'International Tables Vol C Tables 4.2.6.8 and 6.1.1.4'
Br Br -0.2901 2.4595 'International Tables Vol C Tables 4.2.6.8 and 6.1.1.4'

loop_
_geom_angle_atom_site_label_1
_geom_angle_atom_site_label_2
_geom_angle_atom_site_label_3
_geom_angle
_geom_angle_site_symmetry_1
_geom_angle_site_symmetry_3
_geom_angle_publ_flag
C2 C1 C6 121.7(3) . . ?
C2 C1 Br1 119.2(3) . . ?
C6 C1 Br1 119.1(3) . . ?
C1 C2 C3 119.6(3) . . ?
C1 C2 H2 120.2 . . ?
C3 C2 H2 120.2 . . ?
C4 C3 C2 119.2(3) . . ?
C4 C3 H3 120.4 . . ?
C2 C3 H3 120.4 . . ?
C5 C4 C3 120.9(3) . . ?
C5 C4 S1 119.9(2) . . ?
C3 C4 S1 119.1(2) . . ?
C4 C5 C6 119.7(3) . . ?
C4 C5 H5 120.1 . . ?
C6 C5 H5 120.1 . . ?
C1 C6 C5 118.8(3) . . ?
C1 C6 H6 120.6 . . ?
C5 C6 H6 120.6 . . ?
C8 C7 S1 120.02(19) . . ?
C8 C7 H7A 107.3 . . ?
S1 C7 H7A 107.3 . . ?
C8 C7 H7B 107.3 . . ?
S1 C7 H7B 107.3 . . ?
H7A C7 H7B 106.9 . . ?
C13 C8 C10 115.4(2) . . ?
C13 C8 C7 113.6(2) . . ?
C10 C8 C7 107.3(2) . . ?
C13 C8 C9 109.1(2) . . ?
C10 C8 C9 104.0(2) . . ?
C7 C8 C9 106.8(2) . . ?
C8 C9 H9A 109.5 . . ?
C8 C9 H9B 109.5 . . ?
H9A C9 H9B 109.5 . . ?
C8 C9 H9C 109.5 . . ?
H9A C9 H9C 109.5 . . ?
H9B C9 H9C 109.5 . . ?
O3 C10 N1 120.7(2) . . ?
O3 C10 C8 121.5(2) . . ?
N1 C10 C8 117.8(2) . . ?
N2 C11 N1 113.0(2) . . ?
N2 C11 C12 127.5(3) . . ?
N1 C11 C12 119.5(2) . . ?
C17 C12 C13 120.2(3) . . ?
C17 C12 C11 120.2(2) . . ?
C13 C12 C11 119.6(2) . . ?
C14 C13 C12 118.3(3) . . ?
C14 C13 C8 120.0(2) . . ?
C12 C13 C8 121.7(2) . . ?
C15 C14 C13 121.0(3) . . ?
C15 C14 H14 119.5 . . ?
C13 C14 H14 119.5 . . ?
C14 C15 C16 120.5(3) . . ?
C14 C15 H15 119.8 . . ?
C16 C15 H15 119.8 . . ?
C15 C16 C17 119.8(3) . . ?
C15 C16 H16 120.1 . . ?
C17 C16 H16 120.1 . . ?
C16 C17 C12 120.3(3) . . ?
C16 C17 H17 119.9 . . ?
C12 C17 H17 119.9 . . ?
C19 C18 C23 123.0(3) . . ?
C19 C18 N1 132.2(3) . . ?
C23 C18 N1 104.8(2) . . ?
C18 C19 C20 116.2(3) . . ?
C18 C19 H19 121.9 . . ?
C20 C19 H19 121.9 . . ?
C21 C20 C19 121.6(3) . . ?
C21 C20 H20 119.2 . . ?
C19 C20 H20 119.2 . . ?
C20 C21 C22 122.0(3) . . ?
C20 C21 H21 119.0 . . ?
C22 C21 H21 119.0 . . ?
C21 C22 C23 117.3(3) . . ?
C21 C22 H22 121.3 . . ?
C23 C22 H22 121.3 . . ?
C18 C23 C22 119.9(3) . . ?
C18 C23 N2 110.9(2) . . ?
C22 C23 N2 129.2(3) . . ?
C10 N1 C11 125.5(2) . . ?
C10 N1 C18 127.8(2) . . ?
C11 N1 C18 106.3(2) . . ?
C11 N2 C23 105.1(2) . . ?
O1 S1 O2 118.63(14) . . ?
O1 S1 C4 108.81(13) . . ?
O2 S1 C4 107.13(13) . . ?
O1 S1 C7 105.41(14) . . ?
O2 S1 C7 109.40(14) . . ?
C4 S1 C7 106.92(13) . . ?

loop_
_geom_bond_atom_site_label_1
_geom_bond_atom_site_label_2
_geom_bond_distance
_geom_bond_site_symmetry_2
_geom_bond_publ_flag
Br1 C1 1.892(3) . ?
C1 C2 1.369(5) . ?
C1 C6 1.380(5) . ?
C2 C3 1.380(4) . ?
C2 H2 0.9300 . ?
C3 C4 1.385(4) . ?
C3 H3 0.9300 . ?
C4 C5 1.377(4) . ?
C4 S1 1.770(3) . ?
C5 C6 1.383(4) . ?
C5 H5 0.9300 . ?
C6 H6 0.9300 . ?
C7 C8 1.552(4) . ?
C7 S1 1.790(3) . ?
C7 H7A 0.9700 . ?
C7 H7B 0.9700 . ?
C8 C13 1.518(4) . ?
C8 C10 1.533(4) . ?
C8 C9 1.558(4) . ?
C9 H9A 0.9600 . ?
C9 H9B 0.9600 . ?
C9 H9C 0.9600 . ?
C10 O3 1.210(3) . ?
C10 N1 1.379(3) . ?
C11 N2 1.303(3) . ?
C11 N1 1.400(3) . ?
C11 C12 1.453(4) . ?
C12 C17 1.397(4) . ?
C12 C13 1.402(4) . ?
C13 C14 1.395(4) . ?
C14 C15 1.380(4) . ?
C14 H14 0.9300 . ?
C15 C16 1.382(5) . ?
C15 H15 0.9300 . ?
C16 C17 1.379(4) . ?
C16 H16 0.9300 . ?
C17 H17 0.9300 . ?
C18 C19 1.386(4) . ?
C18 C23 1.392(4) . ?
C18 N1 1.407(3) . ?
C19 C20 1.387(4) . ?
C19 H19 0.9300 . ?
C20 C21 1.381(5) . ?
C20 H20 0.9300 . ?
C21 C22 1.385(5) . ?
C21 H21 0.9300 . ?
C22 C23 1.392(4) . ?
C22 H22 0.9300 . ?
C23 N2 1.409(4) . ?
O1 S1 1.437(2) . ?
O2 S1 1.437(2) . ?

loop_
_geom_torsion_atom_site_label_1
_geom_torsion_atom_site_label_2
_geom_torsion_atom_site_label_3
_geom_torsion_atom_site_label_4
_geom_torsion
_geom_torsion_site_symmetry_1
_geom_torsion_site_symmetry_2
_geom_torsion_site_symmetry_3
_geom_torsion_site_symmetry_4
_geom_torsion_publ_flag
C6 C1 C2 C3 -1.2(5) . . . . ?
Br1 C1 C2 C3 179.1(2) . . . . ?
C1 C2 C3 C4 1.0(5) . . . . ?
C2 C3 C4 C5 0.4(4) . . . . ?
C2 C3 C4 S1 178.6(2) . . . . ?
C3 C4 C5 C6 -1.6(4) . . . . ?
S1 C4 C5 C6 -179.8(2) . . . . ?
C2 C1 C6 C5 -0.1(5) . . . . ?
Br1 C1 C6 C5 179.7(2) . . . . ?
C4 C5 C6 C1 1.4(4) . . . . ?
S1 C7 C8 C13 52.6(3) . . . . ?
S1 C7 C8 C10 -76.1(3) . . . . ?
S1 C7 C8 C9 173.0(2) . . . . ?
C13 C8 C10 O3 -174.5(3) . . . . ?
C7 C8 C10 O3 -46.8(3) . . . . ?
C9 C8 C10 O3 66.2(3) . . . . ?
C13 C8 C10 N1 8.2(4) . . . . ?
C7 C8 C10 N1 135.9(2) . . . . ?
C9 C8 C10 N1 -111.2(3) . . . . ?
N2 C11 C12 C17 -2.0(4) . . . . ?
N1 C11 C12 C17 179.8(2) . . . . ?
N2 C11 C12 C13 176.3(3) . . . . ?
N1 C11 C12 C13 -1.9(4) . . . . ?
C17 C12 C13 C14 -1.2(4) . . . . ?
C11 C12 C13 C14 -179.6(3) . . . . ?
C17 C12 C13 C8 -177.8(2) . . . . ?
C11 C12 C13 C8 3.8(4) . . . . ?
C10 C8 C13 C14 176.6(3) . . . . ?
C7 C8 C13 C14 52.1(3) . . . . ?
C9 C8 C13 C14 -66.9(3) . . . . ?
C10 C8 C13 C12 -6.9(4) . . . . ?
C7 C8 C13 C12 -131.4(3) . . . . ?
C9 C8 C13 C12 109.6(3) . . . . ?
C12 C13 C14 C15 1.5(5) . . . . ?
C8 C13 C14 C15 178.2(3) . . . . ?
C13 C14 C15 C16 -0.9(5) . . . . ?
C14 C15 C16 C17 0.1(5) . . . . ?
C15 C16 C17 C12 0.2(5) . . . . ?
C13 C12 C17 C16 0.4(4) . . . . ?
C11 C12 C17 C16 178.7(3) . . . . ?
C23 C18 C19 C20 -0.6(4) . . . . ?
N1 C18 C19 C20 178.6(3) . . . . ?
C18 C19 C20 C21 1.0(5) . . . . ?
C19 C20 C21 C22 -0.3(5) . . . . ?
C20 C21 C22 C23 -0.7(5) . . . . ?
C19 C18 C23 C22 -0.3(4) . . . . ?
N1 C18 C23 C22 -179.7(3) . . . . ?
C19 C18 C23 N2 178.6(3) . . . . ?
N1 C18 C23 N2 -0.9(3) . . . . ?
C21 C22 C23 C18 1.0(5) . . . . ?
C21 C22 C23 N2 -177.7(3) . . . . ?
O3 C10 N1 C11 175.5(3) . . . . ?
C8 C10 N1 C11 -7.1(4) . . . . ?
O3 C10 N1 C18 4.1(4) . . . . ?
C8 C10 N1 C18 -178.5(2) . . . . ?
N2 C11 N1 C10 -174.7(2) . . . . ?
C12 C11 N1 C10 3.8(4) . . . . ?
N2 C11 N1 C18 -1.7(3) . . . . ?
C12 C11 N1 C18 176.7(2) . . . . ?
C19 C18 N1 C10 -5.1(5) . . . . ?
C23 C18 N1 C10 174.2(3) . . . . ?
C19 C18 N1 C11 -177.9(3) . . . . ?
C23 C18 N1 C11 1.4(3) . . . . ?
N1 C11 N2 C23 1.1(3) . . . . ?
C12 C11 N2 C23 -177.2(3) . . . . ?
C18 C23 N2 C11 -0.1(3) . . . . ?
C22 C23 N2 C11 178.6(3) . . . . ?
C5 C4 S1 O1 148.6(2) . . . . ?
C3 C4 S1 O1 -29.7(3) . . . . ?
C5 C4 S1 O2 19.2(3) . . . . ?
C3 C4 S1 O2 -159.1(2) . . . . ?
C5 C4 S1 C7 -98.0(2) . . . . ?
C3 C4 S1 C7 83.7(3) . . . . ?
C8 C7 S1 O1 163.6(2) . . . . ?
C8 C7 S1 O2 -67.8(2) . . . . ?
C8 C7 S1 C4 47.9(3) . . . . ?
